data_4504679
loop_
_publ_author_name
'Zhang, Jie-Peng'
'Lin, Yan-Yong'
'Huang, Xiao-Chun'
'Chen, Xiao-Ming'

_publ_section_title
;
 From One- to Three-Dimensional Architectures:&#x2009; Supramolecular
 Isomerism of Copper(I) 3,5-Di(4-pyridyl)-1,2,4-triazolate Involving in
 Situ Ligand Synthesis
;
_journal_issue 2
_journal_name_full 'Crystal Growth &amp; Design'
_journal_page_first 519
_journal_paper_doi 10.1021/cg050453l
_journal_volume 6
_journal_year 2006
_chemical_formula_sum 'C12 H8 Cu N5'
_chemical_formula_weight 285.77
_chemical_name_systematic
; 
 ? 
;
_space_group_IT_number 14
_symmetry_cell_setting monoclinic
_symmetry_space_group_name_Hall '-P 2yn'
_symmetry_space_group_name_H-M 'P 1 21/n 1'
_atom_sites_solution_hydrogens geom
_atom_sites_solution_primary direct
_atom_sites_solution_secondary difmap
_audit_creation_method SHELXL-97
_cell_angle_alpha 90.00
_cell_angle_beta 105.6730(10)
_cell_angle_gamma 90.00
_cell_formula_units_Z 4
_cell_length_a 7.9633(5)
_cell_length_b 10.3757(6)
_cell_length_c 13.1054(8)
_cell_measurement_temperature 123(2)
_cell_volume 1042.57(11)
_computing_cell_refinement SAINT
_computing_data_collection SMART
_computing_data_reduction SAINT
_computing_structure_refinement 'SHELXL-97 (Sheldrick, 1997)'
_computing_structure_solution 'SHELXS-97 (Sheldrick, 1990)'
_diffrn_ambient_temperature 293(2)
_diffrn_measured_fraction_theta_full 0.981
_diffrn_measured_fraction_theta_max 0.981
_diffrn_measurement_device_type 'Bruker APEX CCD'
_diffrn_measurement_method '/w scan'
_diffrn_radiation_monochromator graphite
_diffrn_radiation_source 'fine-focus sealed tube'
_diffrn_radiation_type MoK\a
_diffrn_radiation_wavelength 0.71073
_diffrn_reflns_av_R_equivalents 0.0221
_diffrn_reflns_av_sigmaI/netI 0.0227
_diffrn_reflns_limit_h_max 10
_diffrn_reflns_limit_h_min -10
_diffrn_reflns_limit_k_max 13
_diffrn_reflns_limit_k_min -13
_diffrn_reflns_limit_l_max 16
_diffrn_reflns_limit_l_min -16
_diffrn_reflns_number 8616
_diffrn_reflns_theta_full 27.49
_diffrn_reflns_theta_max 27.49
_diffrn_reflns_theta_min 2.71
_exptl_absorpt_coefficient_mu 2.080
_exptl_absorpt_correction_T_max 0.6244
_exptl_absorpt_correction_T_min 0.5742
_exptl_absorpt_correction_type multi-scan
_exptl_absorpt_process_details SADABS
_exptl_crystal_colour yellow
_exptl_crystal_density_diffrn 1.821
_exptl_crystal_density_method 'not measured'
_exptl_crystal_description needle-like
_exptl_crystal_F_000 576
_exptl_crystal_size_max 0.30
_exptl_crystal_size_mid 0.25
_exptl_crystal_size_min 0.25
_refine_diff_density_max 0.458
_refine_diff_density_min -0.267
_refine_diff_density_rms 0.076
_refine_ls_extinction_method none
_refine_ls_goodness_of_fit_ref 1.050
_refine_ls_hydrogen_treatment constr
_refine_ls_matrix_type full
_refine_ls_number_parameters 163
_refine_ls_number_reflns 2341
_refine_ls_number_restraints 0
_refine_ls_restrained_S_all 1.050
_refine_ls_R_factor_all 0.0348
_refine_ls_R_factor_gt 0.0298
_refine_ls_shift/su_max 0.001
_refine_ls_shift/su_mean 0.000
_refine_ls_structure_factor_coef Fsqd
_refine_ls_weighting_details 'calc w=1/[\s^2^(Fo^2^)+(0.0415P)^2^+0.7714P] where P=(Fo^2^+2Fc^2^)/3'
_refine_ls_weighting_scheme calc
_refine_ls_wR_factor_gt 0.0761
_refine_ls_wR_factor_ref 0.0785
_reflns_number_gt 2096
_reflns_number_total 2341
_reflns_threshold_expression >2sigma(I)
_cod_data_source_file cg050453lsi20050902_093843.cif
_cod_data_source_block compound_1
_cod_original_sg_symbol_H-M P2(1)/n
_cod_database_code 4504679

loop_
_symmetry_equiv_pos_as_xyz
'x, y, z'
'-x+1/2, y+1/2, -z+1/2'
'-x, -y, -z'
'x-1/2, -y-1/2, z-1/2'

loop_
_atom_site_label
_atom_site_type_symbol
_atom_site_fract_x
_atom_site_fract_y
_atom_site_fract_z
_atom_site_U_iso_or_equiv
_atom_site_adp_type
_atom_site_occupancy
_atom_site_symmetry_multiplicity
_atom_site_calc_flag
_atom_site_refinement_flags
Cu1 Cu 0.09643(3) 0.50522(2) 0.39495(2) 0.01804(10) Uani 1 1 d .
N1 N 0.1160(2) 0.35647(15) 0.48928(12) 0.0134(3) Uani 1 1 d .
N2 N 0.0941(2) 0.37114(15) 0.58968(13) 0.0138(3) Uani 1 1 d .
N3 N 0.1905(2) 0.16910(16) 0.57694(13) 0.0165(4) Uani 1 1 d .
N4 N 0.3094(2) 0.06507(16) 0.22223(13) 0.0164(4) Uani 1 1 d .
N5 N 0.1823(2) 0.1629(2) 0.96157(14) 0.0248(4) Uani 1 1 d .
C1 C 0.1715(3) 0.23519(18) 0.48567(15) 0.0145(4) Uani 1 1 d .
C2 C 0.1402(3) 0.25750(18) 0.63766(15) 0.0142(4) Uani 1 1 d .
C3 C 0.3708(3) 0.02076(19) 0.32208(17) 0.0184(4) Uani 1 1 d .
H3A H 0.4502 -0.0495 0.3342 0.022 Uiso 1 1 calc R
C4 C 0.3242(3) 0.07241(19) 0.40755(16) 0.0180(4) Uani 1 1 d .
H4A H 0.3689 0.0363 0.4762 0.022 Uiso 1 1 calc R
C5 C 0.2118(3) 0.17723(18) 0.39299(15) 0.0146(4) Uani 1 1 d .
C6 C 0.1421(3) 0.21994(19) 0.28988(16) 0.0178(4) Uani 1 1 d .
H6A H 0.0593 0.2881 0.2755 0.021 Uiso 1 1 calc R
C7 C 0.1941(3) 0.16243(19) 0.20818(16) 0.0192(4) Uani 1 1 d .
H7A H 0.1457 0.1935 0.1382 0.023 Uiso 1 1 calc R
C8 C 0.2383(3) 0.2762(2) 0.93457(17) 0.0228(5) Uani 1 1 d .
H8A H 0.2930 0.3338 0.9899 0.027 Uiso 1 1 calc R
C9 C 0.2216(3) 0.3151(2) 0.83119(16) 0.0183(4) Uani 1 1 d .
H9A H 0.2611 0.3977 0.8165 0.022 Uiso 1 1 calc R
C10 C 0.1457(3) 0.23034(18) 0.74929(15) 0.0142(4) Uani 1 1 d .
C11 C 0.0840(3) 0.11309(19) 0.77640(16) 0.0175(4) Uani 1 1 d .
H11A H 0.0290 0.0533 0.7229 0.021 Uiso 1 1 calc R
C12 C 0.1038(3) 0.0849(2) 0.88211(17) 0.0217(5) Uani 1 1 d .
H12A H 0.0589 0.0053 0.8991 0.026 Uiso 1 1 calc R

loop_
_atom_site_aniso_label
_atom_site_aniso_U_11
_atom_site_aniso_U_22
_atom_site_aniso_U_33
_atom_site_aniso_U_23
_atom_site_aniso_U_13
_atom_site_aniso_U_12
Cu1 0.02701(18) 0.01709(15) 0.01445(16) 0.00570(9) 0.01322(12) 0.00666(10)
N1 0.0172(8) 0.0150(7) 0.0099(8) -0.0006(6) 0.0071(6) 0.0017(6)
N2 0.0174(8) 0.0153(7) 0.0099(8) 0.0009(6) 0.0059(6) 0.0006(6)
N3 0.0228(9) 0.0170(8) 0.0111(8) 0.0013(6) 0.0071(7) 0.0043(7)
N4 0.0214(9) 0.0168(8) 0.0138(8) -0.0049(6) 0.0093(7) -0.0059(7)
N5 0.0225(10) 0.0401(11) 0.0123(9) 0.0040(8) 0.0058(8) -0.0021(8)
C1 0.0170(10) 0.0172(9) 0.0108(9) 0.0013(7) 0.0061(8) 0.0023(7)
C2 0.0158(9) 0.0164(9) 0.0112(9) 0.0012(7) 0.0048(7) 0.0021(7)
C3 0.0195(10) 0.0193(10) 0.0175(11) -0.0036(8) 0.0071(8) 0.0025(8)
C4 0.0223(11) 0.0213(10) 0.0111(10) -0.0005(7) 0.0056(8) 0.0036(8)
C5 0.0192(10) 0.0146(9) 0.0120(9) -0.0009(7) 0.0074(8) -0.0016(7)
C6 0.0269(11) 0.0146(9) 0.0131(10) 0.0012(7) 0.0074(8) 0.0021(8)
C7 0.0298(12) 0.0178(9) 0.0118(10) 0.0010(7) 0.0087(9) -0.0029(8)
C8 0.0229(11) 0.0321(11) 0.0131(10) -0.0045(9) 0.0042(8) 0.0010(9)
C9 0.0208(10) 0.0203(10) 0.0147(10) -0.0008(8) 0.0064(8) 0.0019(8)
C10 0.0149(9) 0.0176(9) 0.0111(9) 0.0022(7) 0.0052(7) 0.0055(7)
C11 0.0200(10) 0.0201(10) 0.0124(10) 0.0005(7) 0.0043(8) 0.0011(8)
C12 0.0205(11) 0.0282(11) 0.0165(11) 0.0075(8) 0.0054(9) -0.0016(9)

loop_
_atom_type_symbol
_atom_type_description
_atom_type_scat_dispersion_real
_atom_type_scat_dispersion_imag
_atom_type_scat_source
C C 0.0033 0.0016 'International Tables Vol C Tables 4.2.6.8 and 6.1.1.4'
H H 0.0000 0.0000 'International Tables Vol C Tables 4.2.6.8 and 6.1.1.4'
N N 0.0061 0.0033 'International Tables Vol C Tables 4.2.6.8 and 6.1.1.4'
Cu Cu 0.3201 1.2651 'International Tables Vol C Tables 4.2.6.8 and 6.1.1.4'

loop_
_geom_angle_atom_site_label_1
_geom_angle_atom_site_label_2
_geom_angle_atom_site_label_3
_geom_angle
_geom_angle_site_symmetry_1
_geom_angle_site_symmetry_3
N1 Cu1 N4 138.96(7) . 2
N1 Cu1 N2 111.61(6) . 3_566
N4 Cu1 N2 109.09(6) 2 3_566
C1 N1 N2 105.36(15) . .
C1 N1 Cu1 133.60(13) . .
N2 N1 Cu1 120.38(12) . .
C2 N2 N1 105.13(15) . .
C2 N2 Cu1 128.62(13) . 3_566
N1 N2 Cu1 116.88(12) . 3_566
C2 N3 C1 101.40(16) . .
C7 N4 C3 116.42(17) . .
C7 N4 Cu1 121.12(14) . 2_545
C3 N4 Cu1 122.07(14) . 2_545
C12 N5 C8 116.49(18) . .
N1 C1 N3 113.89(17) . .
N1 C1 C5 124.26(17) . .
N3 C1 C5 121.85(17) . .
N2 C2 N3 114.21(17) . .
N2 C2 C10 124.27(17) . .
N3 C2 C10 121.44(17) . .
N4 C3 C4 123.28(19) . .
C3 C4 C5 119.83(19) . .
C6 C5 C4 117.23(18) . .
C6 C5 C1 123.77(18) . .
C4 C5 C1 118.99(18) . .
C7 C6 C5 119.41(19) . .
N4 C7 C6 123.68(19) . .
N5 C8 C9 124.3(2) . .
C8 C9 C10 118.47(19) . .
C9 C10 C11 117.66(18) . .
C9 C10 C2 122.19(18) . .
C11 C10 C2 120.02(18) . .
C12 C11 C10 119.17(19) . .
N5 C12 C11 123.8(2) . .

loop_
_geom_bond_atom_site_label_1
_geom_bond_atom_site_label_2
_geom_bond_distance
_geom_bond_site_symmetry_2
Cu1 N1 1.9571(16) .
Cu1 N4 1.9822(16) 2
Cu1 N2 2.0383(16) 3_566
N1 C1 1.339(2) .
N1 N2 1.381(2) .
N2 C2 1.340(2) .
N2 Cu1 2.0383(16) 3_566
N3 C2 1.344(2) .
N3 C1 1.351(2) .
N4 C7 1.344(3) .
N4 C3 1.348(3) .
N4 Cu1 1.9822(16) 2_545
N5 C12 1.334(3) .
N5 C8 1.338(3) .
C1 C5 1.467(3) .
C2 C10 1.479(3) .
C3 C4 1.380(3) .
C4 C5 1.388(3) .
C5 C6 1.388(3) .
C6 C7 1.384(3) .
C8 C9 1.385(3) .
C9 C10 1.393(3) .
C10 C11 1.394(3) .
C11 C12 1.383(3) .
